data_7013411
loop_
_publ_author_name
'Blower, Philip J.'
'Castle, Thomas C.'
'Cowley, Andrew R.'
'Dilworth, Jonathan R.'
'Donnelly, Paul S.'
'Labisbal, Elena'
'Sowrey, Frank E.'
'Teat, Simon J.'
'Went, Michael J.'

_publ_section_title
;
 Structural trends in copper(II) bis(thiosemicarbazone) radiopharmaceuticals
;
_journal_coden_ASTM DTARAF
_journal_issue 23
_journal_name_full 'Dalton Transactions'
_journal_page_first 4416
_journal_page_last 4425
_journal_paper_doi 10.1039/b307499d
_journal_year 2003
_chemical_formula_sum 'C4 H6 Cu N6 S2'
_chemical_formula_weight 265.81
_space_group_IT_number 14
_symmetry_cell_setting monoclinic
_symmetry_space_group_name_Hall '-P 2ybc'
_symmetry_space_group_name_H-M 'P 1 21/c 1'
_atom_sites_solution_hydrogens geom
_atom_sites_solution_primary direct
_atom_sites_solution_secondary difmap
_audit_creation_method SHELXL-97
_cell_angle_alpha 90.00
_cell_angle_beta 92.919(2)
_cell_angle_gamma 90.00
_cell_formula_units_Z 4
_cell_length_a 6.7026(6)
_cell_length_b 3.9436(3)
_cell_length_c 32.307(3)
_cell_measurement_reflns_used 6415
_cell_measurement_temperature 150(2)
_cell_measurement_theta_max 58.11
_cell_measurement_theta_min 4.91
_cell_volume 852.84(13)
_computing_cell_refinement 'Buker AXS SAINT v6.02a'
_computing_data_collection 'Siemens SMART'
_computing_data_reduction 'Siemens SAINT'
_computing_molecular_graphics 'Siemens SHELXTL'
_computing_publication_material 'SHELXTL and local programs'
_computing_structure_refinement 'Siemens SHELXTL'
_computing_structure_solution 'Siemens SHELXTL'
_diffrn_ambient_temperature 150(2)
_diffrn_measured_fraction_theta_full 0.990
_diffrn_measured_fraction_theta_max 0.933
_diffrn_measurement_device_type 'Siemens SMART CCD diffractometer'
_diffrn_measurement_method '\w rotation with narrow frames'
_diffrn_radiation_monochromator 'Silicon 111'
_diffrn_radiation_source 'Daresbury SRS Station 9.8'
_diffrn_radiation_type Synchrotron
_diffrn_radiation_wavelength 0.6904
_diffrn_reflns_av_R_equivalents 0.0320
_diffrn_reflns_av_sigmaI/netI 0.0380
_diffrn_reflns_limit_h_max 9
_diffrn_reflns_limit_h_min -9
_diffrn_reflns_limit_k_max 5
_diffrn_reflns_limit_k_min -5
_diffrn_reflns_limit_l_max 42
_diffrn_reflns_limit_l_min -44
_diffrn_reflns_number 7780
_diffrn_reflns_theta_full 25.00
_diffrn_reflns_theta_max 29.05
_diffrn_reflns_theta_min 2.96
_diffrn_standards_decay_% 15
_diffrn_standards_number 0
_exptl_absorpt_coefficient_mu 3.007
_exptl_absorpt_correction_T_max 0.95
_exptl_absorpt_correction_T_min 0.34
_exptl_absorpt_correction_type multi-scan
_exptl_crystal_colour red
_exptl_crystal_density_diffrn 2.070
_exptl_crystal_density_method 'not measured'
_exptl_crystal_description needle
_exptl_crystal_F_000 532
_exptl_crystal_size_max 0.60
_exptl_crystal_size_mid 0.02
_exptl_crystal_size_min 0.01
_refine_diff_density_max 0.736
_refine_diff_density_min -0.648
_refine_diff_density_rms 0.155
_refine_ls_extinction_method none
_refine_ls_goodness_of_fit_ref 0.976
_refine_ls_hydrogen_treatment riding
_refine_ls_matrix_type full
_refine_ls_number_parameters 118
_refine_ls_number_reflns 2328
_refine_ls_number_restraints 0
_refine_ls_restrained_S_all 0.976
_refine_ls_R_factor_all 0.0382
_refine_ls_R_factor_gt 0.0318
_refine_ls_shift/su_max 0.000
_refine_ls_shift/su_mean 0.000
_refine_ls_structure_factor_coef Fsqd
_refine_ls_weighting_details 'calc w=1/[\s^2^(Fo^2^)+(0.0431P)^2^+0.0000P] where P=(Fo^2^+2Fc^2^)/3'
_refine_ls_weighting_scheme calc
_refine_ls_wR_factor_gt 0.0739
_refine_ls_wR_factor_ref 0.0751
_reflns_number_gt 1946
_reflns_number_total 2328
_reflns_threshold_expression >2sigma(I)
_cod_data_source_file b307499d.txt
_cod_data_source_block kent3
_cod_depositor_comments
;
 Updated bibliographic information.

 Antanas Vaitkus,
 2019-10-04
;
_cod_original_cell_volume 852.84(12)
_cod_original_sg_symbol_H-M P2(1)/c
_cod_database_code 7013411

loop_
_symmetry_equiv_pos_as_xyz
'x, y, z'
'-x, y+1/2, -z+1/2'
'-x, -y, -z'
'x, -y-1/2, z-1/2'

loop_
_atom_site_label
_atom_site_type_symbol
_atom_site_fract_x
_atom_site_fract_y
_atom_site_fract_z
_atom_site_U_iso_or_equiv
_atom_site_adp_type
_atom_site_occupancy
_atom_site_symmetry_multiplicity
_atom_site_calc_flag
_atom_site_refinement_flags
_atom_site_disorder_assembly
_atom_site_disorder_group
Cu Cu 0.25275(4) 0.02613(7) 0.124059(8) 0.01639(10) Uani 1 1 d . . .
S1 S 0.42502(8) -0.04217(16) 0.066638(18) 0.01831(13) Uani 1 1 d . . .
S2 S 0.41091(8) 0.40446(15) 0.167381(18) 0.01830(14) Uani 1 1 d . . .
N11 N 0.0403(3) -0.2275(5) 0.09250(6) 0.0166(4) Uani 1 1 d . . .
C11 C -0.1195(3) -0.2783(6) 0.11279(7) 0.0188(5) Uani 1 1 d . . .
H11A H -0.2291 -0.4084 0.1018 0.023 Uiso 1 1 calc R . .
N12 N 0.0576(3) -0.3409(6) 0.05333(6) 0.0186(4) Uani 1 1 d . . .
C12 C 0.2324(3) -0.2530(6) 0.03847(7) 0.0174(4) Uani 1 1 d . . .
N13 N 0.2618(3) -0.3368(6) -0.00068(6) 0.0224(4) Uani 1 1 d . . .
H13A H 0.1682 -0.4451 -0.0155 0.027 Uiso 1 1 calc R . .
H13B H 0.3750 -0.2839 -0.0118 0.027 Uiso 1 1 calc R . .
N21 N 0.0415(3) 0.0470(5) 0.16433(6) 0.0167(4) Uani 1 1 d . . .
C21 C -0.1187(3) -0.1219(6) 0.15351(7) 0.0189(5) Uani 1 1 d . . .
H21A H -0.2278 -0.1420 0.1710 0.023 Uiso 1 1 calc R . .
N22 N 0.0601(3) 0.2149(5) 0.20144(6) 0.0180(4) Uani 1 1 d . . .
C22 C 0.2317(3) 0.3822(6) 0.20519(7) 0.0167(4) Uani 1 1 d . . .
N23 N 0.2732(3) 0.5487(5) 0.24103(6) 0.0223(4) Uani 1 1 d . . .
H23A H 0.1878 0.5436 0.2608 0.027 Uiso 1 1 calc R . .
H23B H 0.3857 0.6625 0.2446 0.027 Uiso 1 1 calc R . .

loop_
_atom_site_aniso_label
_atom_site_aniso_U_11
_atom_site_aniso_U_22
_atom_site_aniso_U_33
_atom_site_aniso_U_23
_atom_site_aniso_U_13
_atom_site_aniso_U_12
Cu 0.01476(15) 0.01980(16) 0.01490(15) -0.00203(10) 0.00347(10) -0.00309(11)
S1 0.0162(3) 0.0239(3) 0.0150(3) -0.0011(2) 0.0032(2) -0.0044(2)
S2 0.0177(3) 0.0194(3) 0.0181(3) -0.0031(2) 0.0041(2) -0.0029(2)
N11 0.0154(9) 0.0202(10) 0.0141(9) 0.0015(7) 0.0004(7) -0.0012(7)
C11 0.0144(10) 0.0222(12) 0.0198(11) 0.0013(9) 0.0017(8) -0.0016(9)
N12 0.0165(9) 0.0247(10) 0.0146(9) -0.0025(8) 0.0019(7) -0.0032(8)
C12 0.0178(10) 0.0188(11) 0.0156(10) 0.0010(8) 0.0010(8) -0.0009(8)
N13 0.0189(10) 0.0328(12) 0.0157(9) -0.0028(8) 0.0028(7) -0.0080(9)
N21 0.0182(9) 0.0167(9) 0.0156(9) 0.0026(7) 0.0043(7) 0.0003(7)
C21 0.0141(10) 0.0231(12) 0.0201(11) 0.0029(9) 0.0053(8) -0.0002(9)
N22 0.0211(9) 0.0183(10) 0.0149(9) 0.0017(7) 0.0052(7) 0.0012(8)
C22 0.0198(11) 0.0143(11) 0.0161(10) 0.0036(8) 0.0035(8) 0.0033(8)
N23 0.0272(11) 0.0245(11) 0.0152(10) -0.0019(8) 0.0030(8) -0.0024(8)

loop_
_atom_type_symbol
_atom_type_description
_atom_type_scat_dispersion_real
_atom_type_scat_dispersion_imag
_atom_type_scat_source
C C 0.0033 0.0016 'International Tables Vol C Tables 4.2.6.8 and 6.1.1.4'
H H 0.0000 0.0000 'International Tables Vol C Tables 4.2.6.8 and 6.1.1.4'
N N 0.0061 0.0033 'International Tables Vol C Tables 4.2.6.8 and 6.1.1.4'
S S 0.1246 0.1234 'International Tables Vol C Tables 4.2.6.8 and 6.1.1.4'
Cu Cu 0.3201 1.2651 'International Tables Vol C Tables 4.2.6.8 and 6.1.1.4'

loop_
_geom_angle_atom_site_label_1
_geom_angle_atom_site_label_2
_geom_angle_atom_site_label_3
_geom_angle
_geom_angle_site_symmetry_1
_geom_angle_site_symmetry_3
_geom_angle_publ_flag
N21 Cu N11 80.75(8) . . ?
N21 Cu S1 164.61(6) . . ?
N11 Cu S1 84.30(6) . . ?
N21 Cu S2 83.93(6) . . ?
N11 Cu S2 161.84(6) . . ?
S1 Cu S2 110.10(2) . . ?
C12 S1 Cu 95.14(8) . . ?
C22 S2 Cu 94.67(8) . . ?
C11 N11 N12 122.19(19) . . ?
C11 N11 Cu 114.08(16) . . ?
N12 N11 Cu 123.73(14) . . ?
N11 C11 C21 115.2(2) . . ?
N11 C11 H11A 122.4 . . ?
C21 C11 H11A 122.4 . . ?
C12 N12 N11 111.68(18) . . ?
N13 C12 N12 116.9(2) . . ?
N13 C12 S1 118.07(17) . . ?
N12 C12 S1 125.01(17) . . ?
C12 N13 H13A 120.0 . . ?
C12 N13 H13B 120.0 . . ?
H13A N13 H13B 120.0 . . ?
C21 N21 N22 121.43(19) . . ?
C21 N21 Cu 114.40(16) . . ?
N22 N21 Cu 124.14(15) . . ?
N21 C21 C11 115.3(2) . . ?
N21 C21 H21A 122.3 . . ?
C11 C21 H21A 122.3 . . ?
C22 N22 N21 111.12(18) . . ?
N22 C22 N23 117.5(2) . . ?
N22 C22 S2 125.53(17) . . ?
N23 C22 S2 117.00(18) . . ?
C22 N23 H23A 120.0 . . ?
C22 N23 H23B 120.0 . . ?
H23A N23 H23B 120.0 . . ?

loop_
_geom_bond_atom_site_label_1
_geom_bond_atom_site_label_2
_geom_bond_distance
_geom_bond_site_symmetry_2
_geom_bond_publ_flag
Cu N21 1.9727(19) . ?
Cu N11 1.9797(19) . ?
Cu S1 2.2506(6) . ?
Cu S2 2.2710(6) . ?
S1 C12 1.751(2) . ?
S2 C22 1.759(2) . ?
N11 C11 1.300(3) . ?
N11 N12 1.353(3) . ?
C11 C21 1.453(3) . ?
C11 H11A 0.9500 . ?
N12 C12 1.335(3) . ?
C12 N13 1.332(3) . ?
N13 H13A 0.8800 . ?
N13 H13B 0.8800 . ?
N21 C21 1.296(3) . ?
N21 N22 1.370(3) . ?
C21 H21A 0.9500 . ?
N22 C22 1.326(3) . ?
C22 N23 1.348(3) . ?
N23 H23A 0.8800 . ?
N23 H23B 0.8800 . ?

loop_
_geom_torsion_atom_site_label_1
_geom_torsion_atom_site_label_2
_geom_torsion_atom_site_label_3
_geom_torsion_atom_site_label_4
_geom_torsion
_geom_torsion_site_symmetry_1
_geom_torsion_site_symmetry_2
_geom_torsion_site_symmetry_3
_geom_torsion_site_symmetry_4
_geom_torsion_publ_flag
N21 Cu S1 C12 -11.8(2) . . . . ?
N11 Cu S1 C12 1.97(10) . . . . ?
S2 Cu S1 C12 -166.65(8) . . . . ?
N21 Cu S2 C22 5.79(9) . . . . ?
N11 Cu S2 C22 38.3(2) . . . . ?
S1 Cu S2 C22 179.29(7) . . . . ?
N21 Cu N11 C11 -4.53(17) . . . . ?
S1 Cu N11 C11 179.13(17) . . . . ?
S2 Cu N11 C11 -37.4(3) . . . . ?
N21 Cu N11 N12 175.7(2) . . . . ?
S1 Cu N11 N12 -0.66(18) . . . . ?
S2 Cu N11 N12 142.86(16) . . . . ?
N12 N11 C11 C21 -176.3(2) . . . . ?
Cu N11 C11 C21 3.9(3) . . . . ?
C11 N11 N12 C12 178.6(2) . . . . ?
Cu N11 N12 C12 -1.6(3) . . . . ?
N11 N12 C12 N13 -176.8(2) . . . . ?
N11 N12 C12 S1 4.0(3) . . . . ?
Cu S1 C12 N13 176.78(19) . . . . ?
Cu S1 C12 N12 -4.0(2) . . . . ?
N11 Cu N21 C21 4.45(17) . . . . ?
S1 Cu N21 C21 18.3(3) . . . . ?
S2 Cu N21 C21 174.67(17) . . . . ?
N11 Cu N21 N22 -177.50(18) . . . . ?
S1 Cu N21 N22 -163.64(15) . . . . ?
S2 Cu N21 N22 -7.28(16) . . . . ?
N22 N21 C21 C11 178.2(2) . . . . ?
Cu N21 C21 C11 -3.7(3) . . . . ?
N11 C11 C21 N21 -0.2(3) . . . . ?
C21 N21 N22 C22 -177.2(2) . . . . ?
Cu N21 N22 C22 4.9(3) . . . . ?
N21 N22 C22 N23 -177.49(19) . . . . ?
N21 N22 C22 S2 2.2(3) . . . . ?
Cu S2 C22 N22 -6.4(2) . . . . ?
Cu S2 C22 N23 173.34(17) . . . . ?
